data_4031829
loop_
_publ_author_name
'Zhang, Junxiang'
'Parker, Timothy C.'
'Chen, Wayne'
'Williams, LaRita'
'Khrustalev, Victor N.'
'Jucov, Evgheni V.'
'Barlow, Stephen'
'Timofeeva, Tatiana V.'
'Marder, Seth R.'

_publ_section_title
;
 C-H-Activated Direct Arylation of Strong Benzothiadiazole and
 Quinoxaline-Based Electron Acceptors.
;
_journal_issue 2
_journal_name_full 'The Journal of organic chemistry'
_journal_page_first 360
_journal_page_last 370
_journal_paper_doi 10.1021/acs.joc.5b02551
_journal_volume 81
_journal_year 2016
_chemical_formula_moiety 'C22 H22 N4 S3 Si2'
_chemical_formula_sum 'C22 H22 N4 S3 Si2'
_chemical_formula_weight 494.80
_chemical_name_systematic
; 

4,7-bis(5-(trimethylsilyl)thiophen-2-yl)-5,6-diycanobenzo[c][1,2,5]thiadiazole

;
_space_group_IT_number 2
_symmetry_cell_setting triclinic
_symmetry_space_group_name_Hall '-P 1'
_symmetry_space_group_name_H-M 'P -1'
_atom_sites_solution_hydrogens geom
_atom_sites_solution_primary direct
_atom_sites_solution_secondary difmap
_audit_creation_method SHELXL-97
_cell_angle_alpha 88.540(4)
_cell_angle_beta 79.136(3)
_cell_angle_gamma 76.363(4)
_cell_formula_units_Z 2
_cell_length_a 7.123(2)
_cell_length_b 10.302(3)
_cell_length_c 17.193(5)
_cell_measurement_reflns_used 7413
_cell_measurement_temperature 100(2)
_cell_measurement_theta_max 32.59
_cell_measurement_theta_min 4.12
_cell_volume 1203.9(6)
_computing_cell_refinement 'SAINT (Bruker, 2001)'
_computing_data_collection 'APEX2 (Bruker, 2005)'
_computing_data_reduction 'SAINT (Bruker, 2001)'
_computing_molecular_graphics 'SHELXTL (Sheldrick, 2008)'
_computing_publication_material 'SHELXTL (Sheldrick, 2008)'
_computing_structure_refinement 'SHELXTL (Sheldrick, 2008)'
_computing_structure_solution 'SHELXTL (Sheldrick, 2008)'
_diffrn_ambient_temperature 100(2)
_diffrn_measured_fraction_theta_full 0.973
_diffrn_measured_fraction_theta_max 0.973
_diffrn_measurement_device_type 'Bruker APEX-II CCD'
_diffrn_measurement_method '\f and \w scans'
_diffrn_radiation_monochromator graphite
_diffrn_radiation_source 'fine-focus sealed tube'
_diffrn_radiation_type MoK\a
_diffrn_radiation_wavelength 0.71073
_diffrn_reflns_av_R_equivalents 0.0385
_diffrn_reflns_av_sigmaI/netI 0.0513
_diffrn_reflns_limit_h_max 9
_diffrn_reflns_limit_h_min -9
_diffrn_reflns_limit_k_max 13
_diffrn_reflns_limit_k_min -13
_diffrn_reflns_limit_l_max 22
_diffrn_reflns_limit_l_min -22
_diffrn_reflns_number 11674
_diffrn_reflns_theta_full 27.99
_diffrn_reflns_theta_max 27.99
_diffrn_reflns_theta_min 4.12
_exptl_absorpt_coefficient_mu 0.426
_exptl_absorpt_correction_T_max 0.920
_exptl_absorpt_correction_T_min 0.890
_exptl_absorpt_correction_type multi-scan
_exptl_absorpt_process_details 'SADABS (Bruker, 2003)'
_exptl_crystal_colour colourless
_exptl_crystal_density_diffrn 1.365
_exptl_crystal_density_method 'not measured'
_exptl_crystal_description prism
_exptl_crystal_F_000 516
_exptl_crystal_size_max 0.28
_exptl_crystal_size_mid 0.24
_exptl_crystal_size_min 0.20
_refine_diff_density_max 0.893
_refine_diff_density_min -0.470
_refine_diff_density_rms 0.122
_refine_ls_extinction_method none
_refine_ls_goodness_of_fit_ref 1.015
_refine_ls_hydrogen_treatment constr
_refine_ls_matrix_type full
_refine_ls_number_parameters 286
_refine_ls_number_reflns 5667
_refine_ls_number_restraints 0
_refine_ls_restrained_S_all 1.015
_refine_ls_R_factor_all 0.0693
_refine_ls_R_factor_gt 0.0618
_refine_ls_shift/su_max 0.001
_refine_ls_shift/su_mean 0.000
_refine_ls_structure_factor_coef Fsqd
_refine_ls_weighting_details 'calc w=1/[\s^2^(Fo^2^)+(0.09P)^2^+3P] where P=(Fo^2^+2Fc^2^)/3'
_refine_ls_weighting_scheme calc
_refine_ls_wR_factor_gt 0.1744
_refine_ls_wR_factor_ref 0.1783
_reflns_number_gt 4861
_reflns_number_total 5667
_reflns_threshold_expression I>2\s(I)
_cod_data_source_file jo5b02551_si_001.cif
_cod_data_source_block 8j
_cod_depositor_comments
;
The following automatic conversions were performed:

'_symmetry_cell_setting' value 'Triclinic' changed to 'triclinic'
according to
/usr/data/users/saulius/crontab/automatic-downloads/current/ACS/lib/dictionaries/cif_core.dic
dictionary named 'cif_core.dic' version 2.4.2 from 2011-04-26.

Automatic conversion script
Id: cif_fix_values 4268 2015-11-12 08:31:59Z antanas 
;
_cod_original_cell_volume 1203.8(6)
_cod_database_code 4031829

loop_
_symmetry_equiv_pos_as_xyz
'x, y, z'
'-x, -y, -z'

loop_
_atom_site_label
_atom_site_type_symbol
_atom_site_fract_x
_atom_site_fract_y
_atom_site_fract_z
_atom_site_U_iso_or_equiv
_atom_site_adp_type
_atom_site_occupancy
_atom_site_symmetry_multiplicity
_atom_site_calc_flag
_atom_site_refinement_flags
S1 S 0.77333(11) 1.03323(8) 0.16419(4) 0.02266(19) Uani 1 1 d .
S2 S 0.74553(11) 0.96155(7) -0.19496(4) 0.02208(19) Uani 1 1 d .
S3 S 0.86928(11) 0.60229(8) 0.23472(4) 0.02287(19) Uani 1 1 d .
Si1 Si 0.75390(13) 1.16493(9) -0.33180(5) 0.0230(2) Uani 1 1 d .
Si2 Si 0.85725(13) 0.39644(9) 0.37302(5) 0.0237(2) Uani 1 1 d .
N1 N 0.7632(4) 1.0491(3) 0.07184(15) 0.0212(5) Uani 1 1 d .
N2 N 0.7705(4) 0.8786(3) 0.17650(15) 0.0208(5) Uani 1 1 d .
N3 N 0.6851(5) 0.6703(3) -0.17576(17) 0.0322(7) Uani 1 1 d .
N4 N 0.7625(5) 0.4287(3) -0.03253(18) 0.0319(6) Uani 1 1 d .
C1 C 0.7572(4) 0.9289(3) 0.04534(17) 0.0199(5) Uani 1 1 d .
C2 C 0.7435(4) 0.8978(3) -0.03469(17) 0.0192(5) Uani 1 1 d .
C3 C 0.7358(4) 0.7661(3) -0.04576(17) 0.0199(6) Uani 1 1 d .
C4 C 0.7453(4) 0.6677(3) 0.01504(17) 0.0198(6) Uani 1 1 d .
C5 C 0.7561(4) 0.6955(3) 0.09196(17) 0.0195(6) Uani 1 1 d .
C6 C 0.7624(4) 0.8301(3) 0.10588(17) 0.0198(6) Uani 1 1 d .
C7 C 0.7406(4) 0.9976(3) -0.09580(17) 0.0190(5) Uani 1 1 d .
C8 C 0.7384(4) 1.1317(3) -0.08893(18) 0.0212(6) Uani 1 1 d .
H8 H 0.7355 1.1738 -0.0400 0.025 Uiso 1 1 calc R
C9 C 0.7410(4) 1.1999(3) -0.16093(18) 0.0223(6) Uani 1 1 d .
H9 H 0.7396 1.2922 -0.1649 0.027 Uiso 1 1 calc R
C10 C 0.7456(4) 1.1213(3) -0.22500(19) 0.0233(6) Uani 1 1 d .
C11 C 0.5665(6) 1.0963(4) -0.3687(2) 0.0332(8) Uani 1 1 d .
H11A H 0.5694 1.1177 -0.4247 0.050 Uiso 1 1 calc R
H11B H 0.4357 1.1359 -0.3380 0.050 Uiso 1 1 calc R
H11C H 0.5960 0.9991 -0.3629 0.050 Uiso 1 1 calc R
C12 C 0.7013(5) 1.3491(3) -0.3381(2) 0.0291(7) Uani 1 1 d .
H12A H 0.7137 1.3747 -0.3938 0.044 Uiso 1 1 calc R
H12B H 0.7952 1.3826 -0.3138 0.044 Uiso 1 1 calc R
H12C H 0.5673 1.3877 -0.3099 0.044 Uiso 1 1 calc R
C13 C 1.0022(6) 1.0893(4) -0.3888(2) 0.0396(9) Uani 1 1 d .
H13A H 1.0117 1.1189 -0.4437 0.059 Uiso 1 1 calc R
H13B H 1.0250 0.9917 -0.3878 0.059 Uiso 1 1 calc R
H13C H 1.1014 1.1173 -0.3650 0.059 Uiso 1 1 calc R
C14 C 0.7098(5) 0.7172(3) -0.11999(19) 0.0232(6) Uani 1 1 d .
C15 C 0.7530(5) 0.5338(3) -0.00995(18) 0.0224(6) Uani 1 1 d .
C16 C 0.7594(4) 0.5956(3) 0.15413(17) 0.0213(6) Uani 1 1 d .
C17 C 0.6782(5) 0.4867(3) 0.15910(19) 0.0265(6) Uani 1 1 d .
H17 H 0.6087 0.4655 0.1210 0.032 Uiso 1 1 calc R
C18 C 0.7086(5) 0.4097(3) 0.22646(19) 0.0270(7) Uani 1 1 d .
H18 H 0.6606 0.3315 0.2384 0.032 Uiso 1 1 calc R
C19 C 0.8136(4) 0.4580(3) 0.27316(18) 0.0225(6) Uani 1 1 d .
C20 C 0.7914(5) 0.5454(4) 0.4407(2) 0.0318(7) Uani 1 1 d .
H20A H 0.8786 0.6051 0.4222 0.048 Uiso 1 1 calc R
H20B H 0.8061 0.5166 0.4944 0.048 Uiso 1 1 calc R
H20C H 0.6547 0.5929 0.4410 0.048 Uiso 1 1 calc R
C21 C 1.1172(5) 0.3049(3) 0.3696(2) 0.0289(7) Uani 1 1 d .
H21A H 1.2041 0.3653 0.3526 0.043 Uiso 1 1 calc R
H21B H 1.1505 0.2293 0.3320 0.043 Uiso 1 1 calc R
H21C H 1.1339 0.2718 0.4224 0.043 Uiso 1 1 calc R
C22 C 0.6886(6) 0.2833(4) 0.4049(2) 0.0360(8) Uani 1 1 d .
H22A H 0.5520 0.3336 0.4083 0.054 Uiso 1 1 calc R
H22B H 0.7074 0.2473 0.4570 0.054 Uiso 1 1 calc R
H22C H 0.7178 0.2096 0.3663 0.054 Uiso 1 1 calc R

loop_
_atom_site_aniso_label
_atom_site_aniso_U_11
_atom_site_aniso_U_22
_atom_site_aniso_U_33
_atom_site_aniso_U_23
_atom_site_aniso_U_13
_atom_site_aniso_U_12
S1 0.0257(4) 0.0241(4) 0.0210(4) -0.0006(3) -0.0062(3) -0.0098(3)
S2 0.0280(4) 0.0224(4) 0.0201(4) 0.0035(3) -0.0085(3) -0.0113(3)
S3 0.0257(4) 0.0261(4) 0.0213(4) 0.0052(3) -0.0094(3) -0.0114(3)
Si1 0.0235(4) 0.0261(4) 0.0210(4) 0.0051(3) -0.0057(3) -0.0083(3)
Si2 0.0262(4) 0.0251(4) 0.0199(4) 0.0043(3) -0.0056(3) -0.0058(3)
N1 0.0199(12) 0.0244(12) 0.0220(12) -0.0002(10) -0.0056(10) -0.0091(10)
N2 0.0204(12) 0.0241(12) 0.0207(12) 0.0022(9) -0.0071(9) -0.0080(10)
N3 0.0455(17) 0.0361(16) 0.0234(14) 0.0049(11) -0.0092(12) -0.0246(14)
N4 0.0422(17) 0.0276(14) 0.0282(14) 0.0002(11) -0.0075(12) -0.0120(13)
C1 0.0181(13) 0.0232(14) 0.0206(14) -0.0002(11) -0.0053(10) -0.0079(11)
C2 0.0153(12) 0.0220(14) 0.0210(14) 0.0014(11) -0.0032(10) -0.0061(10)
C3 0.0186(13) 0.0223(14) 0.0197(13) 0.0014(11) -0.0050(10) -0.0057(11)
C4 0.0182(13) 0.0206(13) 0.0215(14) -0.0005(11) -0.0040(10) -0.0061(10)
C5 0.0163(13) 0.0215(14) 0.0219(14) 0.0020(11) -0.0062(10) -0.0051(10)
C6 0.0171(13) 0.0243(14) 0.0199(13) 0.0019(11) -0.0061(10) -0.0068(11)
C7 0.0171(13) 0.0237(14) 0.0182(13) 0.0017(10) -0.0048(10) -0.0078(11)
C8 0.0210(13) 0.0235(14) 0.0209(14) 0.0034(11) -0.0047(11) -0.0088(11)
C9 0.0212(14) 0.0221(14) 0.0254(15) 0.0044(11) -0.0044(11) -0.0089(11)
C10 0.0215(14) 0.0238(14) 0.0275(15) 0.0057(12) -0.0072(11) -0.0096(11)
C11 0.0393(19) 0.041(2) 0.0264(16) 0.0059(14) -0.0135(14) -0.0191(16)
C12 0.0311(17) 0.0296(16) 0.0274(16) 0.0070(13) -0.0078(13) -0.0078(13)
C13 0.0343(19) 0.041(2) 0.038(2) 0.0045(16) 0.0019(15) -0.0040(16)
C14 0.0241(14) 0.0217(14) 0.0261(15) 0.0032(11) -0.0043(12) -0.0103(12)
C15 0.0252(14) 0.0234(14) 0.0198(14) 0.0016(11) -0.0047(11) -0.0078(11)
C16 0.0221(14) 0.0244(14) 0.0196(13) 0.0013(11) -0.0075(11) -0.0070(11)
C17 0.0333(16) 0.0284(16) 0.0223(15) 0.0035(12) -0.0090(12) -0.0136(13)
C18 0.0354(17) 0.0257(15) 0.0239(15) 0.0025(12) -0.0076(13) -0.0138(13)
C19 0.0228(14) 0.0237(14) 0.0207(14) 0.0042(11) -0.0031(11) -0.0057(11)
C20 0.0356(18) 0.0333(17) 0.0247(16) -0.0016(13) -0.0067(13) -0.0038(14)
C21 0.0306(16) 0.0292(16) 0.0271(16) 0.0024(13) -0.0085(13) -0.0048(13)
C22 0.0356(19) 0.040(2) 0.0346(19) 0.0116(15) -0.0055(15) -0.0147(16)

loop_
_atom_type_symbol
_atom_type_description
_atom_type_scat_dispersion_real
_atom_type_scat_dispersion_imag
_atom_type_scat_source
C C 0.0033 0.0016 'International Tables Vol C Tables 4.2.6.8 and 6.1.1.4'
H H 0.0000 0.0000 'International Tables Vol C Tables 4.2.6.8 and 6.1.1.4'
N N 0.0061 0.0033 'International Tables Vol C Tables 4.2.6.8 and 6.1.1.4'
Si Si 0.0817 0.0704 'International Tables Vol C Tables 4.2.6.8 and 6.1.1.4'
S S 0.1246 0.1234 'International Tables Vol C Tables 4.2.6.8 and 6.1.1.4'

loop_
_geom_angle_atom_site_label_1
_geom_angle_atom_site_label_2
_geom_angle_atom_site_label_3
_geom_angle
N1 S1 N2 101.17(13)
C10 S2 C7 94.09(15)
C19 S3 C16 93.20(15)
C12 Si1 C13 110.26(17)
C12 Si1 C11 111.54(17)
C13 Si1 C11 109.87(19)
C12 Si1 C10 107.70(15)
C13 Si1 C10 109.04(17)
C11 Si1 C10 108.35(15)
C21 Si2 C20 110.77(16)
C21 Si2 C22 110.32(17)
C20 Si2 C22 110.49(18)
C21 Si2 C19 111.64(15)
C20 Si2 C19 107.10(15)
C22 Si2 C19 106.39(16)
C1 N1 S1 106.5(2)
C6 N2 S1 106.5(2)
N1 C1 C6 112.9(3)
N1 C1 C2 125.4(3)
C6 C1 C2 121.7(3)
C3 C2 C1 113.6(3)
C3 C2 C7 125.0(3)
C1 C2 C7 121.4(3)
C2 C3 C4 124.1(3)
C2 C3 C14 122.2(3)
C4 C3 C14 113.7(3)
C5 C4 C3 123.3(3)
C5 C4 C15 120.9(3)
C3 C4 C15 115.7(3)
C4 C5 C6 114.2(3)
C4 C5 C16 123.0(3)
C6 C5 C16 122.8(3)
N2 C6 C5 124.0(3)
N2 C6 C1 113.0(3)
C5 C6 C1 123.1(3)
C8 C7 C2 128.6(3)
C8 C7 S2 108.2(2)
C2 C7 S2 123.1(2)
C7 C8 C9 113.9(3)
C7 C8 H8 123.1
C9 C8 H8 123.1
C10 C9 C8 114.2(3)
C10 C9 H9 122.9
C8 C9 H9 122.9
C9 C10 S2 109.6(2)
C9 C10 Si1 130.0(2)
S2 C10 Si1 120.38(18)
Si1 C11 H11A 109.5
Si1 C11 H11B 109.5
H11A C11 H11B 109.5
Si1 C11 H11C 109.5
H11A C11 H11C 109.5
H11B C11 H11C 109.5
Si1 C12 H12A 109.5
Si1 C12 H12B 109.5
H12A C12 H12B 109.5
Si1 C12 H12C 109.5
H12A C12 H12C 109.5
H12B C12 H12C 109.5
Si1 C13 H13A 109.5
Si1 C13 H13B 109.5
H13A C13 H13B 109.5
Si1 C13 H13C 109.5
H13A C13 H13C 109.5
H13B C13 H13C 109.5
N3 C14 C3 174.8(3)
N4 C15 C4 177.4(3)
C17 C16 C5 127.3(3)
C17 C16 S3 109.9(2)
C5 C16 S3 122.8(2)
C16 C17 C18 113.1(3)
C16 C17 H17 123.5
C18 C17 H17 123.5
C19 C18 C17 113.8(3)
C19 C18 H18 123.1
C17 C18 H18 123.1
C18 C19 S3 110.0(2)
C18 C19 Si2 126.4(2)
S3 C19 Si2 122.88(18)
Si2 C20 H20A 109.5
Si2 C20 H20B 109.5
H20A C20 H20B 109.5
Si2 C20 H20C 109.5
H20A C20 H20C 109.5
H20B C20 H20C 109.5
Si2 C21 H21A 109.5
Si2 C21 H21B 109.5
H21A C21 H21B 109.5
Si2 C21 H21C 109.5
H21A C21 H21C 109.5
H21B C21 H21C 109.5
Si2 C22 H22A 109.5
Si2 C22 H22B 109.5
H22A C22 H22B 109.5
Si2 C22 H22C 109.5
H22A C22 H22C 109.5
H22B C22 H22C 109.5

loop_
_geom_bond_atom_site_label_1
_geom_bond_atom_site_label_2
_geom_bond_distance
S1 N1 1.605(3)
S1 N2 1.606(3)
S2 C10 1.713(3)
S2 C7 1.746(3)
S3 C19 1.712(3)
S3 C16 1.725(3)
Si1 C12 1.850(3)
Si1 C13 1.852(4)
Si1 C11 1.863(4)
Si1 C10 1.873(3)
Si2 C21 1.860(4)
Si2 C20 1.864(4)
Si2 C22 1.866(4)
Si2 C19 1.871(3)
N1 C1 1.343(4)
N2 C6 1.341(4)
N3 C14 1.145(4)
N4 C15 1.142(4)
C1 C6 1.436(4)
C1 C2 1.447(4)
C2 C3 1.389(4)
C2 C7 1.451(4)
C3 C4 1.437(4)
C3 C14 1.443(4)
C4 C5 1.380(4)
C4 C15 1.441(4)
C5 C6 1.427(4)
C5 C16 1.464(4)
C7 C8 1.386(4)
C8 C9 1.407(4)
C8 H8 0.9500
C9 C10 1.374(4)
C9 H9 0.9500
C11 H11A 0.9800
C11 H11B 0.9800
C11 H11C 0.9800
C12 H12A 0.9800
C12 H12B 0.9800
C12 H12C 0.9800
C13 H13A 0.9800
C13 H13B 0.9800
C13 H13C 0.9800
C16 C17 1.372(4)
C17 C18 1.408(4)
C17 H17 0.9500
C18 C19 1.369(4)
C18 H18 0.9500
C20 H20A 0.9800
C20 H20B 0.9800
C20 H20C 0.9800
C21 H21A 0.9800
C21 H21B 0.9800
C21 H21C 0.9800
C22 H22A 0.9800
C22 H22B 0.9800
C22 H22C 0.9800

loop_
_geom_torsion_atom_site_label_1
_geom_torsion_atom_site_label_2
_geom_torsion_atom_site_label_3
_geom_torsion_atom_site_label_4
_geom_torsion
N2 S1 N1 C1 -0.1(2)
N1 S1 N2 C6 0.4(2)
S1 N1 C1 C6 -0.2(3)
S1 N1 C1 C2 178.7(2)
N1 C1 C2 C3 -178.8(3)
C6 C1 C2 C3 0.1(4)
N1 C1 C2 C7 1.9(5)
C6 C1 C2 C7 -179.3(3)
C1 C2 C3 C4 -1.5(4)
C7 C2 C3 C4 177.9(3)
C1 C2 C3 C14 176.2(3)
C7 C2 C3 C14 -4.5(5)
C2 C3 C4 C5 2.4(5)
C14 C3 C4 C5 -175.4(3)
C2 C3 C4 C15 -174.6(3)
C14 C3 C4 C15 7.6(4)
C3 C4 C5 C6 -1.6(4)
C15 C4 C5 C6 175.2(3)
C3 C4 C5 C16 178.0(3)
C15 C4 C5 C16 -5.2(4)
S1 N2 C6 C5 -179.5(2)
S1 N2 C6 C1 -0.6(3)
C4 C5 C6 N2 179.1(3)
C16 C5 C6 N2 -0.5(5)
C4 C5 C6 C1 0.3(4)
C16 C5 C6 C1 -179.4(3)
N1 C1 C6 N2 0.6(4)
C2 C1 C6 N2 -178.4(3)
N1 C1 C6 C5 179.5(3)
C2 C1 C6 C5 0.5(4)
C3 C2 C7 C8 176.6(3)
C1 C2 C7 C8 -4.0(5)
C3 C2 C7 S2 -5.0(4)
C1 C2 C7 S2 174.3(2)
C10 S2 C7 C8 0.2(2)
C10 S2 C7 C2 -178.4(2)
C2 C7 C8 C9 178.5(3)
S2 C7 C8 C9 -0.1(3)
C7 C8 C9 C10 -0.1(4)
C8 C9 C10 S2 0.3(3)
C8 C9 C10 Si1 -179.0(2)
C7 S2 C10 C9 -0.3(2)
C7 S2 C10 Si1 179.10(19)
C12 Si1 C10 C9 -12.0(3)
C13 Si1 C10 C9 107.7(3)
C11 Si1 C10 C9 -132.8(3)
C12 Si1 C10 S2 168.73(19)
C13 Si1 C10 S2 -71.6(2)
C11 Si1 C10 S2 47.9(2)
C4 C5 C16 C17 -28.1(5)
C6 C5 C16 C17 151.5(3)
C4 C5 C16 S3 152.7(2)
C6 C5 C16 S3 -27.7(4)
C19 S3 C16 C17 1.7(3)
C19 S3 C16 C5 -179.0(3)
C5 C16 C17 C18 179.7(3)
S3 C16 C17 C18 -1.1(4)
C16 C17 C18 C19 -0.4(4)
C17 C18 C19 S3 1.6(4)
C17 C18 C19 Si2 172.0(2)
C16 S3 C19 C18 -1.9(3)
C16 S3 C19 Si2 -172.7(2)
C21 Si2 C19 C18 108.8(3)
C20 Si2 C19 C18 -129.8(3)
C22 Si2 C19 C18 -11.6(3)
C21 Si2 C19 S3 -81.9(2)
C20 Si2 C19 S3 39.5(2)
C22 Si2 C19 S3 157.6(2)
